data_8104994
loop_
_publ_author_name
'Geng, Lei'

_publ_section_title
;
 The crystal structure of KNa3Te8O18&#x00B7;5H2O exhibiting a \\infty
 2[Te4O9]2&#x2212; layer
;
_journal_issue 1
_journal_name_full 'Zeitschrift f\"ur Kristallographie - New Crystal Structures'
_journal_page_first 179
_journal_page_last 181
_journal_paper_doi 10.1515/ncrs-2021-0415
_journal_volume 237
_journal_year 2022
_chemical_formula_sum 'H16 K Na3 O26 Te8'
_chemical_formula_weight 1561.00
_space_group_crystal_system triclinic
_space_group_IT_number 2
_space_group_name_Hall '-P 1'
_space_group_name_H-M_alt 'P -1'
_atom_sites_solution_hydrogens difmap
_cell_angle_alpha 67.582(2)
_cell_angle_beta 66.167(2)
_cell_angle_gamma 77.861(2)
_cell_formula_units_Z 1
_cell_length_a 8.5701(4)
_cell_length_b 8.7278(4)
_cell_length_c 10.4082(5)
_cell_measurement_reflns_used 9344
_cell_measurement_temperature 296(2)
_cell_measurement_theta_max 27.5655
_cell_measurement_theta_min 2.53
_cell_volume 656.85(5)
_computing_structure_refinement 'SHELXL-2014/7 (Sheldrick, 2014)'
_diffrn_ambient_temperature 296(2)
_diffrn_measured_fraction_theta_full 0.999
_diffrn_measured_fraction_theta_max 0.995
_diffrn_measurement_device_type 'CCD area detector'
_diffrn_radiation_type MoK\a
_diffrn_radiation_wavelength 0.71073
_diffrn_reflns_av_R_equivalents 0.0214
_diffrn_reflns_av_unetI/netI 0.0180
_diffrn_reflns_Laue_measured_fraction_full 0.999
_diffrn_reflns_Laue_measured_fraction_max 0.995
_diffrn_reflns_limit_h_max 11
_diffrn_reflns_limit_h_min -11
_diffrn_reflns_limit_k_max 11
_diffrn_reflns_limit_k_min -11
_diffrn_reflns_limit_l_max 13
_diffrn_reflns_limit_l_min -13
_diffrn_reflns_number 11149
_diffrn_reflns_point_group_measured_fraction_full 0.999
_diffrn_reflns_point_group_measured_fraction_max 0.995
_diffrn_reflns_theta_full 25.242
_diffrn_reflns_theta_max 27.566
_diffrn_reflns_theta_min 2.267
_exptl_absorpt_coefficient_mu 9.063
_exptl_absorpt_correction_type multi-scan
_exptl_crystal_colour colorless
_exptl_crystal_density_diffrn 3.946
_exptl_crystal_description plate-like
_exptl_crystal_F_000 692
_exptl_crystal_size_max 0.160
_exptl_crystal_size_mid 0.150
_exptl_crystal_size_min 0.080
_exptl_transmission_factor_max 0.484
_exptl_transmission_factor_min 0.256
_refine_diff_density_max 0.497
_refine_diff_density_min -1.652
_refine_diff_density_rms 0.244
_refine_ls_extinction_coef .
_refine_ls_extinction_method none
_refine_ls_goodness_of_fit_ref 1.044
_refine_ls_hydrogen_treatment refxyz
_refine_ls_matrix_type full
_refine_ls_number_parameters 204
_refine_ls_number_reflns 3028
_refine_ls_number_restraints 15
_refine_ls_restrained_S_all 1.041
_refine_ls_R_factor_all 0.0186
_refine_ls_R_factor_gt 0.0180
_refine_ls_shift/su_max 0.001
_refine_ls_shift/su_mean 0.000
_refine_ls_structure_factor_coef Fsqd
_refine_ls_weighting_details 'w=1/[\s^2^(Fo^2^)+(0.0214P)^2^+2.0998P] where P=(Fo^2^+2Fc^2^)/3'
_refine_ls_weighting_scheme calc
_refine_ls_wR_factor_gt 0.0448
_refine_ls_wR_factor_ref 0.0452
_reflns_Friedel_coverage 0.000
_reflns_Friedel_fraction_full .
_reflns_Friedel_fraction_max .
_reflns_number_gt 2970
_reflns_number_total 3028
_reflns_threshold_expression 'I > 2\s(I)'
_cod_data_source_file suppl_j_ncrs-2021-0415_suppl.cif
_cod_data_source_block a
_cod_original_cell_volume 656.85(6)
_cod_database_code 8104994
_shelx_space_group_comment
;
The symmetry employed for this shelxl refinement is uniquely defined
by the following loop, which should always be used as a source of
symmetry information in preference to the above space-group names.
They are only intended as comments.
;
_shelx_estimated_absorpt_t_min 0.325
_shelx_estimated_absorpt_t_max 0.531

loop_
_space_group_symop_operation_xyz
'x, y, z'
'-x, -y, -z'

loop_
_atom_site_label
_atom_site_type_symbol
_atom_site_fract_x
_atom_site_fract_y
_atom_site_fract_z
_atom_site_U_iso_or_equiv
_atom_site_adp_type
_atom_site_occupancy
_atom_site_site_symmetry_order
_atom_site_calc_flag
_atom_site_refinement_flags_posn
_atom_site_refinement_flags_adp
_atom_site_refinement_flags_occupancy
_atom_site_disorder_assembly
_atom_site_disorder_group
K1 K 0.5000 0.5000 0.5000 0.0718(7) Uani 1 2 d S . P . .
Na1 Na 0.5000 0.0000 0.0000 0.0719(12) Uani 1 2 d S . P . .
Na2 Na 0.6282(2) 0.60310(19) 0.04273(17) 0.0271(3) Uani 1 1 d . . . . .
Te1 Te 0.14045(3) 0.15162(2) 0.66373(2) 0.01183(6) Uani 1 1 d . . . . .
Te2 Te 0.17769(3) 0.52011(3) 0.30803(2) 0.01277(6) Uani 1 1 d . . . . .
Te3 Te 0.17926(3) -0.17465(3) 0.97812(2) 0.01326(6) Uani 1 1 d . . . . .
Te4 Te 0.46186(3) 0.17301(3) 0.32481(2) 0.01295(6) Uani 1 1 d . . . . .
O1 O 0.6810(3) 0.1596(3) 0.3230(3) 0.0196(5) Uani 1 1 d . . . . .
O2 O 0.3696(3) 0.2070(3) 0.5341(3) 0.0189(5) Uani 1 1 d . . . . .
O3 O 0.4302(3) 0.4056(3) 0.2427(3) 0.0255(6) Uani 1 1 d . . . . .
O4 O 0.1931(3) 0.0903(3) 0.8377(3) 0.0164(5) Uani 1 1 d . . . . .
O5 O -0.1541(3) 0.1123(3) 0.8632(3) 0.0194(5) Uani 1 1 d . . . . .
O6 O 0.0960(3) 0.3129(3) 0.3831(3) 0.0195(5) Uani 1 1 d . . . . .
O7 O 0.5801(3) 0.1798(3) 0.0978(3) 0.0196(5) Uani 1 1 d . . . . .
O8 O 0.0787(3) 0.3772(3) 0.6528(3) 0.0186(5) Uani 1 1 d . . . . .
O9 O 0.2022(4) 0.5754(3) 0.1066(3) 0.0247(6) Uani 1 1 d . . . . .
O10 O 0.7538(5) 0.2273(5) 0.5285(4) 0.0471(9) Uani 1 1 d D . . . .
H1 H 0.715(6) 0.199(8) 0.478(6) 0.071 Uiso 1 1 d D U . . .
H2 H 0.859(3) 0.246(8) 0.480(6) 0.071 Uiso 1 1 d D U . . .
O11 O 0.5128(4) 0.7766(4) 0.2051(3) 0.0278(6) Uani 1 1 d D . . . .
H3 H 0.600(3) 0.803(6) 0.209(5) 0.042 Uiso 1 1 d D U . . .
H4 H 0.423(3) 0.799(6) 0.271(4) 0.042 Uiso 1 1 d D U . . .
O12 O 0.2025(5) 0.1862(4) 0.1443(4) 0.0415(8) Uani 1 1 d D . . . .
H5 H 0.163(7) 0.101(5) 0.151(6) 0.062 Uiso 1 1 d D U . . .
H6 H 0.149(7) 0.211(7) 0.224(4) 0.062 Uiso 1 1 d D U . . .
O13 O 0.8193(6) 0.4849(5) 0.1685(6) 0.0664(14) Uani 1 1 d D . . . .
H7 H 0.922(4) 0.505(9) 0.113(7) 0.100 Uiso 1 1 d D U . . .
H8 H 0.786(11) 0.534(16) 0.233(11) 0.100 Uiso 0.53(3) 1 d D U P . .
H9 H 0.810(11) 0.381(2) 0.210(16) 0.100 Uiso 0.47(3) 1 d D U P . .

loop_
_atom_site_aniso_label
_atom_site_aniso_U_11
_atom_site_aniso_U_22
_atom_site_aniso_U_33
_atom_site_aniso_U_23
_atom_site_aniso_U_13
_atom_site_aniso_U_12
K1 0.122(2) 0.0232(8) 0.1076(17) -0.0045(9) -0.0924(16) -0.0069(9)
Na1 0.149(4) 0.0280(15) 0.074(2) 0.0022(14) -0.089(3) -0.0117(18)
Na2 0.0307(9) 0.0213(8) 0.0252(8) -0.0083(6) -0.0042(7) -0.0044(6)
Te1 0.01247(11) 0.01076(10) 0.01151(10) -0.00361(8) -0.00404(8) 0.00005(8)
Te2 0.01528(11) 0.01023(10) 0.01124(10) -0.00288(8) -0.00413(8) -0.00026(8)
Te3 0.01408(11) 0.01314(11) 0.01142(10) -0.00462(8) -0.00402(8) 0.00133(8)
Te4 0.01199(11) 0.01046(11) 0.01431(11) -0.00298(8) -0.00435(8) 0.00051(8)
O1 0.0121(11) 0.0257(13) 0.0225(13) -0.0114(10) -0.0065(10) 0.0030(10)
O2 0.0132(11) 0.0240(13) 0.0189(12) -0.0101(10) -0.0015(10) -0.0032(10)
O3 0.0163(13) 0.0109(12) 0.0292(14) 0.0014(10) 0.0026(11) 0.0018(10)
O4 0.0212(12) 0.0139(11) 0.0139(11) -0.0027(9) -0.0086(10) 0.0004(9)
O5 0.0261(13) 0.0175(12) 0.0132(11) -0.0069(9) -0.0041(10) -0.0013(10)
O6 0.0217(13) 0.0118(12) 0.0214(12) -0.0018(9) -0.0070(10) -0.0031(10)
O7 0.0149(12) 0.0277(14) 0.0146(11) -0.0080(10) -0.0054(9) 0.0036(10)
O8 0.0166(12) 0.0108(11) 0.0263(13) -0.0055(10) -0.0077(10) 0.0022(9)
O9 0.0442(17) 0.0126(12) 0.0151(12) -0.0048(10) -0.0110(12) 0.0036(11)
O10 0.0371(19) 0.081(3) 0.0336(18) -0.0313(18) 0.0000(15) -0.0261(19)
O11 0.0278(15) 0.0294(15) 0.0306(15) -0.0110(13) -0.0121(13) -0.0058(13)
O12 0.053(2) 0.0343(18) 0.0357(18) -0.0134(14) -0.0035(16) -0.0224(16)
O13 0.087(4) 0.047(2) 0.093(4) -0.012(2) -0.069(3) -0.006(2)

loop_
_atom_type_symbol
_atom_type_description
_atom_type_scat_dispersion_real
_atom_type_scat_dispersion_imag
_atom_type_scat_source
H H 0.0000 0.0000 'International Tables Vol C Tables 4.2.6.8 and 6.1.1.4'
K K 0.2009 0.2494 'International Tables Vol C Tables 4.2.6.8 and 6.1.1.4'
Na Na 0.0362 0.0249 'International Tables Vol C Tables 4.2.6.8 and 6.1.1.4'
O O 0.0106 0.0060 'International Tables Vol C Tables 4.2.6.8 and 6.1.1.4'
Te Te -0.5308 1.6751 'International Tables Vol C Tables 4.2.6.8 and 6.1.1.4'

loop_
_geom_angle_atom_site_label_1
_geom_angle_atom_site_label_2
_geom_angle_atom_site_label_3
_geom_angle
_geom_angle_site_symmetry_1
_geom_angle_site_symmetry_3
O2 K1 O2 180.0 . 2_666
O2 K1 O10 70.63(9) . .
O2 K1 O10 109.37(9) 2_666 .
O2 K1 O10 109.37(9) . 2_666
O2 K1 O10 70.63(9) 2_666 2_666
O10 K1 O10 180.0 . 2_666
O2 K1 O11 67.90(7) . 2_666
O2 K1 O11 112.10(7) 2_666 2_666
O10 K1 O11 55.64(9) . 2_666
O10 K1 O11 124.36(9) 2_666 2_666
O2 K1 O11 112.10(7) . .
O2 K1 O11 67.90(7) 2_666 .
O10 K1 O11 124.36(9) . .
O10 K1 O11 55.64(9) 2_666 .
O11 K1 O11 180.0 2_666 .
O2 K1 O3 51.64(7) . .
O2 K1 O3 128.36(7) 2_666 .
O10 K1 O3 91.77(8) . .
O10 K1 O3 88.23(8) 2_666 .
O11 K1 O3 118.58(7) 2_666 .
O11 K1 O3 61.42(7) . .
O2 K1 O3 128.36(7) . 2_666
O2 K1 O3 51.64(7) 2_666 2_666
O10 K1 O3 88.23(8) . 2_666
O10 K1 O3 91.77(8) 2_666 2_666
O11 K1 O3 61.42(7) 2_666 2_666
O11 K1 O3 118.58(7) . 2_666
O3 K1 O3 180.0 . 2_666
O2 K1 Te2 121.31(5) . 2_666
O2 K1 Te2 58.69(5) 2_666 2_666
O10 K1 Te2 59.33(6) . 2_666
O10 K1 Te2 120.67(6) 2_666 2_666
O11 K1 Te2 59.63(6) 2_666 2_666
O11 K1 Te2 120.37(6) . 2_666
O3 K1 Te2 147.31(4) . 2_666
O3 K1 Te2 32.69(4) 2_666 2_666
O2 K1 Te2 58.69(5) . .
O2 K1 Te2 121.31(5) 2_666 .
O10 K1 Te2 120.67(6) . .
O10 K1 Te2 59.33(6) 2_666 .
O11 K1 Te2 120.37(6) 2_666 .
O11 K1 Te2 59.63(6) . .
O3 K1 Te2 32.69(4) . .
O3 K1 Te2 147.31(4) 2_666 .
Te2 K1 Te2 180.0 2_666 .
O2 K1 Te4 150.42(5) . 2_666
O2 K1 Te4 29.58(5) 2_666 2_666
O10 K1 Te4 110.52(6) . 2_666
O10 K1 Te4 69.48(7) 2_666 2_666
O11 K1 Te4 88.05(5) 2_666 2_666
O11 K1 Te4 91.95(5) . 2_666
O3 K1 Te4 152.46(4) . 2_666
O3 K1 Te4 27.54(4) 2_666 2_666
Te2 K1 Te4 51.198(4) 2_666 2_666
Te2 K1 Te4 128.802(4) . 2_666
O2 K1 Te4 29.58(5) . .
O2 K1 Te4 150.42(5) 2_666 .
O10 K1 Te4 69.48(6) . .
O10 K1 Te4 110.52(7) 2_666 .
O11 K1 Te4 91.95(5) 2_666 .
O11 K1 Te4 88.05(5) . .
O3 K1 Te4 27.54(4) . .
O3 K1 Te4 152.46(4) 2_666 .
Te2 K1 Te4 128.802(4) 2_666 .
Te2 K1 Te4 51.198(4) . .
Te4 K1 Te4 180.0 2_666 .
O2 K1 H1 57.5(7) . .
O2 K1 H1 122.5(7) 2_666 .
O10 K1 H1 16.9(4) . .
O10 K1 H1 163.1(4) 2_666 .
O11 K1 H1 63.5(10) 2_666 .
O11 K1 H1 116.5(10) . .
O3 K1 H1 75.2(5) . .
O3 K1 H1 104.8(5) 2_666 .
Te2 K1 H1 76.2(4) 2_666 .
Te2 K1 H1 103.8(4) . .
Te4 K1 H1 127.4(4) 2_666 .
Te4 K1 H1 52.6(4) . .
O2 K1 H4 113.7(9) . .
O2 K1 H4 66.3(9) 2_666 .
O10 K1 H4 140.3(4) . .
O10 K1 H4 39.7(4) 2_666 .
O11 K1 H4 164.0(4) 2_666 .
O11 K1 H4 16.0(4) . .
O3 K1 H4 67.7(8) . .
O3 K1 H4 112.3(8) 2_666 .
Te2 K1 H4 124.1(8) 2_666 .
Te2 K1 H4 55.9(8) . .
Te4 K1 H4 84.8(8) 2_666 .
Te4 K1 H4 95.2(8) . .
H1 K1 H4 131.6(11) . .
O2 K1 H8 100.8(15) . .
O2 K1 H8 79.2(16) 2_666 .
O10 K1 H8 67(3) . .
O10 K1 H8 113(3) 2_666 .
O11 K1 H8 123(3) 2_666 .
O11 K1 H8 57(3) . .
O3 K1 H8 66.1(17) . .
O3 K1 H8 113.9(17) 2_666 .
Te2 K1 H8 87(2) 2_666 .
Te2 K1 H8 93(2) . .
Te4 K1 H8 106.8(13) 2_666 .
Te4 K1 H8 73.2(13) . .
H1 K1 H8 64(3) . .
H4 K1 H8 73(3) . .
O11 Na1 O11 180.0(3) 2_665 1_545
O11 Na1 O7 91.02(9) 2_665 .
O11 Na1 O7 88.98(9) 1_545 .
O11 Na1 O7 88.98(9) 2_665 2_655
O11 Na1 O7 91.02(9) 1_545 2_655
O7 Na1 O7 180.0 . 2_655
O11 Na1 O12 80.65(10) 2_665 .
O11 Na1 O12 99.35(10) 1_545 .
O7 Na1 O12 68.75(9) . .
O7 Na1 O12 111.25(9) 2_655 .
O11 Na1 O12 99.35(10) 2_665 2_655
O11 Na1 O12 80.65(10) 1_545 2_655
O7 Na1 O12 111.25(9) . 2_655
O7 Na1 O12 68.75(9) 2_655 2_655
O12 Na1 O12 180.0 . 2_655
O11 Na1 O5 102.62(9) 2_665 2_556
O11 Na1 O5 77.38(9) 1_545 2_556
O7 Na1 O5 119.62(7) . 2_556
O7 Na1 O5 60.38(7) 2_655 2_556
O12 Na1 O5 56.53(8) . 2_556
O12 Na1 O5 123.47(8) 2_655 2_556
O11 Na1 O5 77.38(9) 2_665 1_654
O11 Na1 O5 102.62(9) 1_545 1_654
O7 Na1 O5 60.38(7) . 1_654
O7 Na1 O5 119.62(7) 2_655 1_654
O12 Na1 O5 123.47(8) . 1_654
O12 Na1 O5 56.53(8) 2_655 1_654
O5 Na1 O5 180.00(11) 2_556 1_654
O11 Na1 Na2 131.97(8) 2_665 1_545
O11 Na1 Na2 48.03(8) 1_545 1_545
O7 Na1 Na2 126.08(6) . 1_545
O7 Na1 Na2 53.92(6) 2_655 1_545
O12 Na1 Na2 136.85(7) . 1_545
O12 Na1 Na2 43.15(7) 2_655 1_545
O5 Na1 Na2 85.51(6) 2_556 1_545
O5 Na1 Na2 94.49(6) 1_654 1_545
O11 Na1 Na2 48.03(8) 2_665 2_665
O11 Na1 Na2 131.97(8) 1_545 2_665
O7 Na1 Na2 53.92(6) . 2_665
O7 Na1 Na2 126.08(6) 2_655 2_665
O12 Na1 Na2 43.15(7) . 2_665
O12 Na1 Na2 136.85(7) 2_655 2_665
O5 Na1 Na2 94.49(6) 2_556 2_665
O5 Na1 Na2 85.51(6) 1_654 2_665
Na2 Na1 Na2 180.00(7) 1_545 2_665
O11 Na1 Te3 91.26(7) 2_665 2_656
O11 Na1 Te3 88.74(7) 1_545 2_656
O7 Na1 Te3 30.74(6) . 2_656
O7 Na1 Te3 149.26(6) 2_655 2_656
O12 Na1 Te3 99.10(7) . 2_656
O12 Na1 Te3 80.90(7) 2_655 2_656
O5 Na1 Te3 148.45(5) 2_556 2_656
O5 Na1 Te3 31.55(5) 1_654 2_656
Na2 Na1 Te3 106.13(3) 1_545 2_656
Na2 Na1 Te3 73.87(3) 2_665 2_656
O11 Na1 Te3 88.74(7) 2_665 1_554
O11 Na1 Te3 91.26(7) 1_545 1_554
O7 Na1 Te3 149.26(6) . 1_554
O7 Na1 Te3 30.74(6) 2_655 1_554
O12 Na1 Te3 80.90(7) . 1_554
O12 Na1 Te3 99.10(7) 2_655 1_554
O5 Na1 Te3 31.55(5) 2_556 1_554
O5 Na1 Te3 148.45(5) 1_654 1_554
Na2 Na1 Te3 73.87(3) 1_545 1_554
Na2 Na1 Te3 106.13(3) 2_665 1_554
Te3 Na1 Te3 180.0 2_656 1_554
O12 Na2 O13 96.21(17) 2_665 .
O12 Na2 O3 174.24(14) 2_665 .
O13 Na2 O3 86.95(15) . .
O12 Na2 O9 86.29(12) 2_665 2_665
O13 Na2 O9 83.24(15) . 2_665
O3 Na2 O9 98.89(11) . 2_665
O12 Na2 O11 90.30(12) 2_665 .
O13 Na2 O11 85.47(15) . .
O3 Na2 O11 85.14(11) . .
O9 Na2 O11 167.78(13) 2_665 .
O12 Na2 O7 74.07(12) 2_665 2_665
O13 Na2 O7 164.03(14) . 2_665
O3 Na2 O7 101.76(10) . 2_665
O9 Na2 O7 108.22(10) 2_665 2_665
O11 Na2 O7 82.01(10) . 2_665
O12 Na2 Na1 58.78(10) 2_665 1_565
O13 Na2 Na1 116.78(12) . 1_565
O3 Na2 Na1 115.49(8) . 1_565
O9 Na2 Na1 140.01(8) 2_665 1_565
O11 Na2 Na1 43.85(8) . 1_565
O7 Na2 Na1 47.38(6) 2_665 1_565
O12 Na2 Na2 120.09(12) 2_665 2_665
O13 Na2 Na2 128.88(13) . 2_665
O3 Na2 Na2 60.52(9) . 2_665
O9 Na2 Na2 66.20(9) 2_665 2_665
O11 Na2 Na2 125.25(11) . 2_665
O7 Na2 Na2 66.93(8) 2_665 2_665
Na1 Na2 Na2 112.78(7) 1_565 2_665
O12 Na2 K1 124.77(10) 2_665 .
O13 Na2 K1 55.59(14) . .
O3 Na2 K1 53.55(8) . .
O9 Na2 K1 127.85(8) 2_665 .
O11 Na2 K1 46.56(8) . .
O7 Na2 K1 119.49(7) 2_665 .
Na1 Na2 K1 90.39(3) 1_565 .
Na2 Na2 K1 113.73(6) 2_665 .
O12 Na2 H8 97(2) 2_665 .
O13 Na2 H8 18.4(16) . .
O3 Na2 H8 85(2) . .
O9 Na2 H8 101.6(15) 2_665 .
O11 Na2 H8 67.1(16) . .
O7 Na2 H8 148(2) 2_665 .
Na1 Na2 H8 101(2) 1_565 .
Na2 Na2 H8 139(2) 2_665 .
K1 Na2 H8 41.5(14) . .
O4 Te1 O8 94.41(11) . .
O4 Te1 O2 93.01(11) . .
O8 Te1 O2 90.18(11) . .
O4 Te1 O5 78.85(9) . .
O8 Te1 O5 82.06(9) . .
O2 Te1 O5 168.22(9) . .
O6 Te2 O9 99.22(11) . .
O6 Te2 O8 88.29(10) . 2_566
O9 Te2 O8 87.34(11) . 2_566
O6 Te2 O3 88.08(11) . .
O9 Te2 O3 84.95(12) . .
O8 Te2 O3 170.84(11) 2_566 .
O6 Te2 K1 107.64(8) . .
O9 Te2 K1 132.73(9) . .
O8 Te2 K1 130.60(7) 2_566 .
O3 Te2 K1 58.55(8) . .
O5 Te3 O7 94.66(11) 2_557 2_656
O5 Te3 O9 89.72(10) 2_557 1_546
O7 Te3 O9 87.31(12) 2_656 1_546
O5 Te3 O4 88.79(10) 2_557 .
O7 Te3 O4 84.92(10) 2_656 .
O9 Te3 O4 171.94(11) 1_546 .
O5 Te3 Na1 55.67(8) 2_557 1_556
O7 Te3 Na1 42.52(8) 2_656 1_556
O9 Te3 Na1 102.38(8) 1_546 1_556
O4 Te3 Na1 70.31(6) . 1_556
O1 Te4 O3 99.00(12) . .
O1 Te4 O2 88.01(10) . .
O3 Te4 O2 86.77(11) . .
O1 Te4 O7 86.48(10) . .
O3 Te4 O7 84.97(11) . .
O2 Te4 O7 169.24(10) . .
O1 Te4 K1 69.36(8) . .
O3 Te4 K1 55.82(9) . .
O2 Te4 K1 41.72(7) . .
O7 Te4 K1 127.52(7) . .
Te1 O2 Te4 117.96(12) . .
Te1 O2 K1 120.96(11) . .
Te4 O2 K1 108.70(10) . .
Te4 O3 Te2 118.57(13) . .
Te4 O3 Na2 129.79(13) . .
Te2 O3 Na2 111.06(11) . .
Te4 O3 K1 96.64(11) . .
Te2 O3 K1 88.76(9) . .
Na2 O3 K1 91.34(10) . .
Te1 O4 Te3 117.11(12) . .
Te3 O5 Te1 113.47(12) 2_557 .
Te3 O5 Na1 92.78(9) 2_557 1_456
Te1 O5 Na1 153.62(10) . 1_456
Te3 O7 Te4 114.89(12) 2_656 .
Te3 O7 Na1 106.74(11) 2_656 .
Te4 O7 Na1 122.93(11) . .
Te3 O7 Na2 125.12(12) 2_656 2_665
Te4 O7 Na2 104.89(10) . 2_665
Na1 O7 Na2 78.70(8) . 2_665
Te1 O8 Te2 122.18(13) . 2_566
Te2 O9 Te3 119.48(12) . 1_564
Te2 O9 Na2 122.35(13) . 2_665
Te3 O9 Na2 113.31(11) 1_564 2_665
K1 O10 H1 83(4) . .
K1 O10 H2 119(5) . .
H1 O10 H2 109(3) . .
Na1 O11 Na2 88.11(10) 1_565 .
Na1 O11 K1 173.68(13) 1_565 .
Na2 O11 K1 97.74(10) . .
Na1 O11 H3 96(4) 1_565 .
Na2 O11 H3 105(3) . .
K1 O11 H3 84(4) . .
Na1 O11 H4 100(4) 1_565 .
Na2 O11 H4 142(3) . .
K1 O11 H4 74(4) . .
H3 O11 H4 111(3) . .
Na2 O12 Na1 78.07(11) 2_665 .
Na2 O12 H5 137(4) 2_665 .
Na1 O12 H5 76(4) . .
Na2 O12 H6 111(4) 2_665 .
Na1 O12 H6 144(4) . .
H5 O12 H6 110(3) . .
Na2 O13 H7 113(6) . .
Na2 O13 H8 102(10) . .
H7 O13 H8 109(2) . .
Na2 O13 H9 110(10) . .
H7 O13 H9 110.2(18) . .
H8 O13 H9 111(10) . .

loop_
_geom_bond_atom_site_label_1
_geom_bond_atom_site_label_2
_geom_bond_distance
_geom_bond_site_symmetry_2
K1 O2 2.847(3) .
K1 O2 2.847(3) 2_666
K1 O10 2.879(4) .
K1 O10 2.879(4) 2_666
K1 O11 3.074(3) 2_666
K1 O11 3.074(3) .
K1 O3 3.375(3) .
K1 O3 3.375(3) 2_666
K1 Te2 3.9550(3) 2_666
K1 Te2 3.9550(3) .
K1 Te4 4.0521(3) 2_666
K1 Te4 4.0521(2) .
K1 H1 2.91(6) .
K1 H4 2.95(5) .
K1 H8 2.82(6) .
Na1 O11 2.301(3) 2_665
Na1 O11 2.301(3) 1_545
Na1 O7 2.491(3) .
Na1 O7 2.491(3) 2_655
Na1 O12 2.902(4) .
Na1 O12 2.902(4) 2_655
Na1 O5 2.919(3) 2_556
Na1 O5 2.919(3) 1_654
Na1 Na2 3.3201(15) 1_545
Na1 Na2 3.3201(15) 2_665
Na1 Te3 3.5305(2) 2_656
Na1 Te3 3.5305(2) 1_554
Na2 O12 2.321(4) 2_665
Na2 O13 2.336(4) .
Na2 O3 2.413(3) .
Na2 O9 2.454(3) 2_665
Na2 O11 2.470(3) .
Na2 O7 2.736(3) 2_665
Na2 Na1 3.3201(15) 1_565
Na2 Na2 3.649(3) 2_665
Na2 H8 2.65(12) .
Te1 O4 1.894(2) .
Te1 O8 1.900(2) .
Te1 O2 1.916(2) .
Te1 O5 2.527(3) .
Te2 O6 1.840(2) .
Te2 O9 1.894(2) .
Te2 O8 2.127(2) 2_566
Te2 O3 2.136(3) .
Te3 O5 1.849(2) 2_557
Te3 O7 1.885(2) 2_656
Te3 O9 2.096(2) 1_546
Te3 O4 2.212(2) .
Te3 Na1 3.5304(3) 1_556
Te4 O1 1.849(2) .
Te4 O3 1.886(2) .
Te4 O2 2.112(2) .
Te4 O7 2.144(2) .
O5 Te3 1.849(2) 2_557
O5 Na1 2.919(3) 1_456
O7 Te3 1.885(2) 2_656
O7 Na2 2.736(3) 2_665
O8 Te2 2.127(2) 2_566
O9 Te3 2.096(2) 1_564
O9 Na2 2.454(3) 2_665
O10 H1 0.852(19) .
O10 H2 0.853(19) .
O11 Na1 2.301(3) 1_565
O11 H3 0.846(19) .
O11 H4 0.846(18) .
O12 Na2 2.321(4) 2_665
O12 H5 0.848(19) .
O12 H6 0.852(19) .
O13 H7 0.847(10) .
O13 H8 0.85(2) .
O13 H9 0.849(10) .

loop_
_geom_torsion_atom_site_label_1
_geom_torsion_atom_site_label_2
_geom_torsion_atom_site_label_3
_geom_torsion_atom_site_label_4
_geom_torsion
_geom_torsion_site_symmetry_1
_geom_torsion_site_symmetry_2
_geom_torsion_site_symmetry_3
_geom_torsion_site_symmetry_4
O1 Te4 O3 Te2 -149.60(16) . . . .
O2 Te4 O3 Te2 -62.13(16) . . . .
O7 Te4 O3 Te2 124.78(17) . . . .
K1 Te4 O3 Te2 -92.21(15) . . . .
O1 Te4 O3 Na2 39.9(2) . . . .
O2 Te4 O3 Na2 127.4(2) . . . .
O7 Te4 O3 Na2 -45.68(19) . . . .
K1 Te4 O3 Na2 97.3(2) . . . .
O1 Te4 O3 K1 -57.39(10) . . . .
O2 Te4 O3 K1 30.08(8) . . . .
O7 Te4 O3 K1 -143.01(9) . . . .
O8 Te1 O4 Te3 156.07(13) . . . .
O2 Te1 O4 Te3 -113.51(13) . . . .
O5 Te1 O4 Te3 75.07(12) . . . .
O4 Te1 O8 Te2 -111.27(15) . . . 2_566
O2 Te1 O8 Te2 155.69(15) . . . 2_566
O5 Te1 O8 Te2 -33.20(13) . . . 2_566
O6 Te2 O9 Te3 151.29(16) . . . 1_564
O8 Te2 O9 Te3 63.46(16) 2_566 . . 1_564
O3 Te2 O9 Te3 -121.49(17) . . . 1_564
K1 Te2 O9 Te3 -84.10(17) . . . 1_564
O6 Te2 O9 Na2 -55.07(18) . . . 2_665
O8 Te2 O9 Na2 -142.90(17) 2_566 . . 2_665
O3 Te2 O9 Na2 32.16(16) . . . 2_665
K1 Te2 O9 Na2 69.54(18) . . . 2_665
